data_7132912
loop_
_publ_author_name
'Song, Heng'
'Xiao, Yuting'
'Wei, Jingjing'
'Liu, Yuzan'
'Yang, Liqing'
'Bai, Pengtao'
'Yang, Fu'
'Yu, Kai'
'Xu, Chen'
'Cai, Xingwei'

_publ_section_title
;
 Low-valent-tungsten catalysis enables hydroboration of esters and
 nitriles.
;
_journal_issue 38
_journal_name_full 'Chemical communications (Cambridge, England)'
_journal_page_first 5026
_journal_page_last 5029
_journal_paper_doi 10.1039/d4cc00041b
_journal_volume 60
_journal_year 2024
_chemical_formula_moiety 'C20 H14 N2 O6 W'
_chemical_formula_sum 'C20 H14 N2 O6 W'
_chemical_formula_weight 562.18
_space_group_crystal_system monoclinic
_space_group_IT_number 15
_space_group_name_Hall '-C 2yc'
_space_group_name_H-M_alt 'C 1 2/c 1'
_atom_sites_solution_hydrogens geom
_atom_sites_solution_primary dual
_audit_creation_date 2023-09-25
_audit_creation_method
;
Olex2 1.5
(compiled 2022.04.07 svn.rca3783a0 for OlexSys, GUI svn.r6498)
;
_audit_update_record
;
2023-12-19 deposited with the CCDC.	2024-04-02 downloaded from the CCDC.
;
_cell_angle_alpha 90
_cell_angle_beta 103.498(4)
_cell_angle_gamma 90
_cell_formula_units_Z 4
_cell_length_a 16.6532(10)
_cell_length_b 10.7273(6)
_cell_length_c 11.4809(7)
_cell_measurement_reflns_used 5432
_cell_measurement_temperature 300.00
_cell_measurement_theta_max 24.340
_cell_measurement_theta_min 2.728
_cell_volume 1994.3(2)
_computing_cell_refinement 'SAINT V8.40B (?, 2016)'
_computing_data_collection 'Bruker D8 Venture diffractometer'
_computing_data_reduction 'SAINT V8.40B (?, 2016)'
_computing_molecular_graphics 'Olex2 1.5 (Dolomanov et al., 2009)'
_computing_publication_material 'Olex2 1.5 (Dolomanov et al., 2009)'
_computing_structure_refinement 'SHELXL 2019/2 (Sheldrick, 2015)'
_computing_structure_solution 'SHELXT 2018/2 (Sheldrick, 2018)'
_diffrn_ambient_temperature 300.00
_diffrn_detector 'CCD area detector'
_diffrn_detector_area_resol_mean 7.9
_diffrn_detector_type 'CCD area detector'
_diffrn_measured_fraction_theta_full 0.998
_diffrn_measured_fraction_theta_max 0.996
_diffrn_measurement_device 'three-circle diffractometer'
_diffrn_measurement_device_type 'Bruker APEX-II CCD'
_diffrn_measurement_method 'phi and omega scans'
_diffrn_radiation_monochromator graphite
_diffrn_radiation_probe x-ray
_diffrn_radiation_type MoK\a
_diffrn_radiation_wavelength 0.71073
_diffrn_reflns_av_R_equivalents 0.0195
_diffrn_reflns_av_unetI/netI 0.0230
_diffrn_reflns_Laue_measured_fraction_full 0.998
_diffrn_reflns_Laue_measured_fraction_max 0.996
_diffrn_reflns_limit_h_max 18
_diffrn_reflns_limit_h_min -21
_diffrn_reflns_limit_k_max 13
_diffrn_reflns_limit_k_min -11
_diffrn_reflns_limit_l_max 14
_diffrn_reflns_limit_l_min -14
_diffrn_reflns_number 9847
_diffrn_reflns_point_group_measured_fraction_full 0.998
_diffrn_reflns_point_group_measured_fraction_max 0.996
_diffrn_reflns_theta_full 25.242
_diffrn_reflns_theta_max 27.515
_diffrn_reflns_theta_min 2.516
_diffrn_source 'sealed X-ray tube'
_diffrn_source_current 30.0
_diffrn_source_power 1.35
_diffrn_source_target Mo
_diffrn_source_voltage 45.0
_diffrn_standards_number 0
_exptl_absorpt_coefficient_mu 5.831
_exptl_absorpt_correction_T_max 0.7456
_exptl_absorpt_correction_T_min 0.6185
_exptl_absorpt_correction_type multi-scan
_exptl_absorpt_process_details
;
SADABS-2016/2 (Bruker,2016/2) was used for absorption correction.
wR2(int) was 0.0573 before and 0.0315 after correction.
The Ratio of minimum to maximum transmission is 0.8295.
The \l/2 correction factor is Not present.
;
_exptl_crystal_colour yellow
_exptl_crystal_colour_primary yellow
_exptl_crystal_density_diffrn 1.872
_exptl_crystal_description block
_exptl_crystal_F_000 1080
_exptl_crystal_recrystallization_method
'The crystals were growth by means of evaporation of a mixture of n-hexane and toluene at RT.'
_exptl_crystal_size_max 0.15
_exptl_crystal_size_mid 0.13
_exptl_crystal_size_min 0.12
_refine_diff_density_max 0.862
_refine_diff_density_min -0.413
_refine_diff_density_rms 0.086
_refine_ls_extinction_method none
_refine_ls_goodness_of_fit_ref 1.081
_refine_ls_hydrogen_treatment constr
_refine_ls_matrix_type full
_refine_ls_number_parameters 133
_refine_ls_number_reflns 2286
_refine_ls_number_restraints 0
_refine_ls_restrained_S_all 1.081
_refine_ls_R_factor_all 0.0281
_refine_ls_R_factor_gt 0.0234
_refine_ls_shift/su_max 0.002
_refine_ls_shift/su_mean 0.000
_refine_ls_structure_factor_coef Fsqd
_refine_ls_weighting_details 'w=1/[\s^2^(Fo^2^)+(0.0224P)^2^+0.5741P] where P=(Fo^2^+2Fc^2^)/3'
_refine_ls_weighting_scheme calc
_refine_ls_wR_factor_gt 0.0441
_refine_ls_wR_factor_ref 0.0455
_reflns_Friedel_coverage 0.000
_reflns_number_gt 2107
_reflns_number_total 2286
_reflns_threshold_expression 'I > 2\s(I)'
_cod_data_source_file d4cc00041b2.cif
_cod_data_source_block l
_cod_depositor_comments 'Adding full bibliography for 7132912.cif.'
_cod_database_code 7132912
_shelx_shelxl_version_number 2019/2
_shelx_space_group_comment
;
The symmetry employed for this shelxl refinement is uniquely defined
by the following loop, which should always be used as a source of
symmetry information in preference to the above space-group names.
They are only intended as comments.
;
_shelx_estimated_absorpt_t_max 0.541
_shelx_estimated_absorpt_t_min 0.475
_exptl_crystal_mounting_method
'Crystals were removed from the crystallisation vial and immediately coated with polybutenes oil (CAS: 9003-29-6) on a glass slide. A suitable single crystal coated with polybutenes oil as less as possible was sealed in capillary tube filled with argon. The capillary tube with single crystal was mounted on copper pin with solid paraffin.'
_olex2_refinement_description
;
1. Fixed Uiso
 At 1.2 times of:
  All C(H) groups
 At 1.5 times of:
  All C(H,H,H) groups
2.a Aromatic/amide H refined with riding coordinates:
 C3(H3), C4(H4), C7(H7), C8(H8)
2.b Idealised Me refined as rotating group:
 C6(H6A,H6B,H6C)
;
_olex2_submission_special_instructions 'No special instructions were received'

loop_
_space_group_symop_operation_xyz
'x, y, z'
'-x, y, -z+1/2'
'x+1/2, y+1/2, z'
'-x+1/2, y+1/2, -z+1/2'
'-x, -y, -z'
'x, -y, z-1/2'
'-x+1/2, -y+1/2, -z'
'x+1/2, -y+1/2, z-1/2'

loop_
_atom_site_label
_atom_site_type_symbol
_atom_site_fract_x
_atom_site_fract_y
_atom_site_fract_z
_atom_site_U_iso_or_equiv
_atom_site_adp_type
_atom_site_occupancy
_atom_site_site_symmetry_order
_atom_site_calc_flag
_atom_site_refinement_flags_posn
_atom_site_refinement_flags_adp
_atom_site_refinement_flags_occupancy
_atom_site_disorder_assembly
_atom_site_disorder_group
W1 W 0.500000 0.98326(2) 0.750000 0.04284(8) Uani 1 2 d S T P . .
O1 O 0.31920(15) 0.3334(2) 0.28577(18) 0.0670(6) Uani 1 1 d . . . . .
O2 O 0.41269(15) 1.1911(2) 0.5763(2) 0.0745(7) Uani 1 1 d . . . . .
O3 O 0.6481(2) 1.0168(2) 0.6232(3) 0.0793(8) Uani 1 1 d . . . . .
N1 N 0.44429(17) 0.8299(2) 0.6327(2) 0.0550(7) Uani 1 1 d . . . . .
C1 C 0.4184(2) 0.7484(3) 0.5715(3) 0.0560(8) Uani 1 1 d . . . . .
C2 C 0.3887(2) 0.6442(3) 0.4955(2) 0.0530(8) Uani 1 1 d . . . . .
C3 C 0.3202(2) 0.5777(3) 0.5071(3) 0.0565(8) Uani 1 1 d . . . . .
H3 H 0.291118 0.603434 0.562828 0.068 Uiso 1 1 calc R U . . .
C4 C 0.2939(2) 0.4736(3) 0.4380(3) 0.0534(8) Uani 1 1 d . . . . .
H4 H 0.247233 0.430281 0.446685 0.064 Uiso 1 1 calc R U . . .
C5 C 0.3372(2) 0.4342(3) 0.3560(3) 0.0503(7) Uani 1 1 d . . . . .
C6 C 0.2545(2) 0.2543(3) 0.3017(3) 0.0721(10) Uani 1 1 d . . . . .
H6A H 0.265656 0.226364 0.383310 0.108 Uiso 1 1 calc R U . . .
H6B H 0.250744 0.183614 0.249393 0.108 Uiso 1 1 calc R U . . .
H6C H 0.203278 0.299314 0.283082 0.108 Uiso 1 1 calc R U . . .
C7 C 0.4045(3) 0.5010(3) 0.3406(4) 0.0758(12) Uani 1 1 d . . . . .
H7 H 0.432336 0.476021 0.283113 0.091 Uiso 1 1 calc R U . . .
C8 C 0.4310(2) 0.6055(4) 0.4102(3) 0.0776(11) Uani 1 1 d . . . . .
H8 H 0.476991 0.649716 0.400121 0.093 Uiso 1 1 calc R U . . .
C9 C 0.44566(19) 1.1129(3) 0.6406(3) 0.0519(7) Uani 1 1 d . . . . .
C10 C 0.5951(2) 0.9960(3) 0.6679(3) 0.0531(8) Uani 1 1 d . . . . .

loop_
_atom_site_aniso_label
_atom_site_aniso_U_11
_atom_site_aniso_U_22
_atom_site_aniso_U_33
_atom_site_aniso_U_23
_atom_site_aniso_U_13
_atom_site_aniso_U_12
W1 0.04695(12) 0.03708(11) 0.04372(11) 0.000 0.00904(7) 0.000
O1 0.0786(17) 0.0622(15) 0.0630(14) -0.0207(11) 0.0222(12) -0.0086(12)
O2 0.0715(17) 0.0652(16) 0.0830(17) 0.0279(14) 0.0105(13) 0.0078(13)
O3 0.0708(19) 0.097(2) 0.0784(19) -0.0027(13) 0.0337(16) -0.0040(14)
N1 0.0649(18) 0.0470(15) 0.0513(15) -0.0007(13) 0.0100(13) -0.0088(13)
C1 0.063(2) 0.053(2) 0.0510(18) 0.0029(15) 0.0107(16) -0.0073(16)
C2 0.059(2) 0.0506(18) 0.0468(17) -0.0033(14) 0.0069(15) -0.0065(15)
C3 0.069(2) 0.056(2) 0.0481(18) -0.0047(15) 0.0224(16) -0.0025(17)
C4 0.063(2) 0.0517(18) 0.0487(18) -0.0009(14) 0.0197(16) -0.0120(15)
C5 0.058(2) 0.0485(17) 0.0441(17) -0.0022(14) 0.0108(14) 0.0003(15)
C6 0.089(3) 0.051(2) 0.072(2) -0.0075(16) 0.0095(19) -0.0073(19)
C7 0.066(3) 0.089(3) 0.082(3) -0.0290(19) 0.037(2) -0.0127(19)
C8 0.069(2) 0.088(3) 0.082(3) -0.019(2) 0.032(2) -0.028(2)
C9 0.0513(19) 0.0477(18) 0.0587(19) 0.0025(15) 0.0171(15) -0.0066(15)
C10 0.055(2) 0.054(2) 0.0503(19) -0.0046(13) 0.0106(16) 0.0041(14)

loop_
_atom_type_symbol
_atom_type_description
_atom_type_scat_dispersion_real
_atom_type_scat_dispersion_imag
_atom_type_scat_source
C C 0.0033 0.0016 'International Tables Vol C Tables 4.2.6.8 and 6.1.1.4'
H H 0.0000 0.0000 'International Tables Vol C Tables 4.2.6.8 and 6.1.1.4'
N N 0.0061 0.0033 'International Tables Vol C Tables 4.2.6.8 and 6.1.1.4'
O O 0.0106 0.0060 'International Tables Vol C Tables 4.2.6.8 and 6.1.1.4'
W W -0.8490 6.8722 'International Tables Vol C Tables 4.2.6.8 and 6.1.1.4'

loop_
_geom_angle_atom_site_label_1
_geom_angle_atom_site_label_2
_geom_angle_atom_site_label_3
_geom_angle
_geom_angle_site_symmetry_1
_geom_angle_site_symmetry_3
_geom_angle_publ_flag
N1 W1 N1 82.64(14) 2_656 . ?
C9 W1 N1 94.19(12) 2_656 2_656 ?
C9 W1 N1 176.66(11) . 2_656 ?
C9 W1 N1 94.19(12) . . ?
C9 W1 N1 176.66(11) 2_656 . ?
C9 W1 C9 89.00(18) 2_656 . ?
C9 W1 C10 86.99(12) 2_656 2_656 ?
C9 W1 C10 87.48(13) 2_656 . ?
C9 W1 C10 87.48(12) . 2_656 ?
C9 W1 C10 86.99(13) . . ?
C10 W1 N1 91.70(11) 2_656 2_656 ?
C10 W1 N1 91.70(11) . . ?
C10 W1 N1 94.13(11) . 2_656 ?
C10 W1 N1 94.13(11) 2_656 . ?
C10 W1 C10 172.24(15) 2_656 . ?
C5 O1 C6 118.4(3) . . ?
C1 N1 W1 177.2(3) . . ?
N1 C1 C2 178.0(4) . . ?
C3 C2 C1 121.4(3) . . ?
C3 C2 C8 118.6(3) . . ?
C8 C2 C1 120.0(3) . . ?
C2 C3 H3 119.3 . . ?
C2 C3 C4 121.5(3) . . ?
C4 C3 H3 119.3 . . ?
C3 C4 H4 120.2 . . ?
C5 C4 C3 119.6(3) . . ?
C5 C4 H4 120.2 . . ?
O1 C5 C4 125.3(3) . . ?
O1 C5 C7 114.7(3) . . ?
C7 C5 C4 120.0(3) . . ?
O1 C6 H6A 109.5 . . ?
O1 C6 H6B 109.5 . . ?
O1 C6 H6C 109.5 . . ?
H6A C6 H6B 109.5 . . ?
H6A C6 H6C 109.5 . . ?
H6B C6 H6C 109.5 . . ?
C5 C7 H7 119.8 . . ?
C5 C7 C8 120.4(3) . . ?
C8 C7 H7 119.8 . . ?
C2 C8 H8 120.0 . . ?
C7 C8 C2 119.9(3) . . ?
C7 C8 H8 120.0 . . ?
O2 C9 W1 179.1(3) . . ?
O3 C10 W1 172.6(3) . . ?

loop_
_geom_bond_atom_site_label_1
_geom_bond_atom_site_label_2
_geom_bond_distance
_geom_bond_site_symmetry_2
_geom_bond_publ_flag
W1 N1 2.190(3) 2_656 ?
W1 N1 2.190(3) . ?
W1 C9 1.950(3) . ?
W1 C9 1.950(3) 2_656 ?
W1 C10 2.027(4) 2_656 ?
W1 C10 2.027(4) . ?
O1 C5 1.340(4) . ?
O1 C6 1.416(4) . ?
O2 C9 1.166(4) . ?
O3 C10 1.142(5) . ?
N1 C1 1.142(4) . ?
C1 C2 1.433(4) . ?
C2 C3 1.378(4) . ?
C2 C8 1.396(4) . ?
C3 H3 0.9300 . ?
C3 C4 1.381(4) . ?
C4 H4 0.9300 . ?
C4 C5 1.380(4) . ?
C5 C7 1.376(5) . ?
C6 H6A 0.9600 . ?
C6 H6B 0.9600 . ?
C6 H6C 0.9600 . ?
C7 H7 0.9300 . ?
C7 C8 1.388(5) . ?
C8 H8 0.9300 . ?

loop_
_geom_torsion_atom_site_label_1
_geom_torsion_atom_site_label_2
_geom_torsion_atom_site_label_3
_geom_torsion_atom_site_label_4
_geom_torsion
_geom_torsion_site_symmetry_1
_geom_torsion_site_symmetry_2
_geom_torsion_site_symmetry_3
_geom_torsion_site_symmetry_4
_geom_torsion_publ_flag
O1 C5 C7 C8 -178.2(4) . . . . ?
C1 C2 C3 C4 -176.8(3) . . . . ?
C1 C2 C8 C7 176.9(4) . . . . ?
C2 C3 C4 C5 0.6(5) . . . . ?
C3 C2 C8 C7 -0.8(5) . . . . ?
C3 C4 C5 O1 178.4(3) . . . . ?
C3 C4 C5 C7 -2.2(5) . . . . ?
C4 C5 C7 C8 2.4(6) . . . . ?
C5 C7 C8 C2 -0.8(6) . . . . ?
C6 O1 C5 C4 -5.0(5) . . . . ?
C6 O1 C5 C7 175.6(3) . . . . ?
C8 C2 C3 C4 1.0(5) . . . . ?
